data_1574414
loop_
_publ_author_name
'J\"urgensen, Malte'
'Kunz, Tanja'
'Arrowsmith, Merle'
'Dietz, Maximilian'
'Hagspiel, Stephan'
'Braunschweig, Holger'

_publ_section_title
;
 Synthesis and reactivity of a parent phosphathioethynolato-borane and a
 boraarsaketene
;
_journal_issue 20
_journal_name_full 'Chemical Science'
_journal_page_first 8870
_journal_page_last 8877
_journal_paper_doi 10.1039/D5SC01996F
_journal_volume 16
_journal_year 2025
_chemical_absolute_configuration unk
_chemical_formula_moiety 'C56 H53 B2 N2 P S, C7 H8'
_chemical_formula_sum 'C63 H61 B2 N2 P S'
_chemical_formula_weight 930.78
_chemical_name_common (SIMes)BH2C(Ph)B(Ph)S(C4PPh3)
_chemical_name_systematic 5
_chemical_properties_physical Air-sensitive,Moisture-sensitive
_space_group_crystal_system orthorhombic
_space_group_IT_number 19
_space_group_name_Hall 'P 2ac 2ab'
_space_group_name_H-M_alt 'P 21 21 21'
_atom_sites_solution_hydrogens mixed
_atom_sites_solution_primary dual
_atom_sites_solution_secondary difmap
_audit_creation_date 2022-11-08
_audit_creation_method 'CIF-fill 1.3n (K.Radacki, 2005-22)'
_audit_update_record
;
2025-03-03 deposited with the CCDC.	2025-04-10 downloaded from the CCDC.
;
_cell_angle_alpha 90
_cell_angle_beta 90
_cell_angle_gamma 90
_cell_formula_units_Z 4
_cell_length_a 9.44370(10)
_cell_length_b 20.19870(10)
_cell_length_c 26.63090(10)
_cell_measurement_reflns_used 66366
_cell_measurement_temperature 100(2)
_cell_measurement_theta_max 74.7730
_cell_measurement_theta_min 2.7330
_cell_volume 5079.86(6)
_computing_cell_refinement 'CrysAlisPro 1.171.42.68a (Rigaku OD, 2022)'
_computing_data_collection 'CrysAlisPro 1.171.42.68a (Rigaku OD, 2022)'
_computing_data_reduction 'CrysAlisPro 1.171.42.68a (Rigaku OD, 2022)'
_computing_molecular_graphics 'ShelXLe (Huebschle et all, 2011)'
_computing_publication_material 'SHELXL-2019/2 (Sheldrick, 2019)'
_computing_structure_refinement 'SHELXL-2019/2 (Sheldrick, 2019)'
_computing_structure_solution 'SHELXT 2014/5 (Sheldrick, 2014)'
_diffrn_ambient_environment N~2~
_diffrn_ambient_temperature 100(2)
_diffrn_detector HPA
_diffrn_detector_area_resol_mean 10.0
_diffrn_detector_type 'HyPix Arc150'
_diffrn_measured_fraction_theta_full 0.994
_diffrn_measured_fraction_theta_max 0.992
_diffrn_measurement_details
;
 List of Runs (angles in degrees, time in seconds):
 --------------------------------------------------------------------------
  1  \w    101.00 127.40   0.60    0.50    --   85.25  41.00  88.93   44
  2  \w     98.00 131.00   0.60    0.50    --   85.25  55.00  41.41   55
  3  \w     71.00 104.60   0.60    0.50    --   58.00  52.00 -41.20   56
  4  \w     49.00 130.00   0.60    0.50    --   82.35  15.00 -90.00  135
  5  \w     99.00 131.40   0.60    0.50    --   85.25  48.00 -62.19   54
  6  \w     99.00 124.20   0.60    0.50    --   85.25  46.00 -27.99   42
  7  \w     96.00 135.00   0.60    0.50    --   85.25  35.00   9.19   65
  8  \w    108.00 134.40   0.60    0.50    --   85.25  35.00 159.86   44
  9  \w    103.00 130.60   0.60    0.50    --   85.25 134.00  78.09   46
 10  \w     98.00 131.00   0.60    0.50    --   85.25 128.00  53.67   55
 11  \w    102.00 129.60   0.60    0.50    --   85.25 119.00  31.28   46
 12  \w    101.00 131.00   0.60    0.50    --   85.25 125.00-109.11   50
 13  \w     46.00  87.40   0.60    0.50    --   85.25 -89.00  66.56   69
 14  \w     45.00  70.20   0.60    0.50    --   82.35-133.00  96.00   42
 15  \w     25.00  88.60   0.60    0.50    --   58.60-133.00  96.00  106
 16  \w     25.00  95.80   0.60    0.50    --   71.26-133.00  96.00  118
 17  \w     28.00  91.60   0.60    0.50    --   58.60-138.00 -79.00  106
 18  \w     43.00  68.20   0.60    0.50    --   71.26-138.00 -79.00   42
 19  \w     60.00  86.40   0.60    0.50    --   82.35-138.00 -79.00   44
 20  \w     42.00  92.40   0.60    0.50    --   85.25 -98.00-116.50   84
 21  \w     42.00  92.40   0.60    0.50    --   85.25-101.00-146.76   84
 22  \w     30.00  61.20   0.60    0.50    --   58.60-126.00 -90.00   52
 23  \w     61.00  92.20   0.60    0.50    --   85.25-105.00 -50.90   52
 24  \w     43.00  91.00   0.60    0.50    --   85.25 -96.00 -36.05   80
 25  \w     46.00  91.00   0.60    0.50    --   85.25 -96.00 -12.60   75
 26  \w     44.00  91.40   0.60    0.50    --   85.25 -96.00  14.48   79
 27  \w     42.00  93.00   0.60    0.50    --   85.25 -98.00 115.85   85
 28  \w     42.00  87.00   0.60    0.50    --   82.35 -95.00 150.00   75
 29  \w     45.00  90.00   0.60    0.50    --   85.25 -92.00  24.17   75
 30  \w     40.00  65.20   0.60    0.50    --   82.35 -95.00 -90.00   42
 31  \w     50.00  86.00   0.60    0.50    --   82.35 -95.00-180.00   60
 32  \w   -101.00 -75.80   0.60    0.50    --  -50.00 -40.00  61.18   42
 33  \w   -123.00 -91.80   0.60    0.50    --  -79.50 -62.00 120.43   52
 34  \w   -122.00 -95.60   0.60    0.50    --  -79.50 -63.00 179.42   44
 35  \w   -121.00 -88.60   0.60    0.50    --  -74.00 -56.00 131.67   54
 36  \w   -122.00 -96.80   0.60    0.50    --  -79.50 -65.00  21.10   42
 37  \w   -104.00 -77.00   0.60    0.50    --  -58.00 -52.00 -18.14   45
 38  \w   -117.00 -84.00   0.60    0.50    --  -70.00 -57.00 -89.72   55
 39  \w   -128.00 -98.60   0.60    0.50    --  -79.50 -49.00-121.65   49
 40  \w   -127.00-101.80   0.60    0.50    --  -79.50 -54.00-109.11   42
 41  \w   -104.00 -77.60   0.60    0.50    --  -62.00 -48.00   6.14   44
 42  \w   -129.00 -93.60   0.60    0.50    --  -79.50 -48.00  60.25   59
 43  \w   -125.00 -98.60   0.60    0.50    --  -79.50 -47.00  89.85   44
 44  \w   -115.00 -82.00   0.60    0.50    --  -66.00 -49.00 150.21   55
 45  \w    -98.00 -65.60   0.60    0.50    --  -50.00 -48.00 165.80   54
 46  \w   -122.00 -95.60   0.60    0.50    --  -79.50-140.00  67.65   44
 47  \w   -123.00 -91.80   0.60    0.50    --  -79.50-125.00  66.51   52
 48  \w   -126.00 -93.00   0.60    0.50    --  -79.50-123.00-150.99   55
 49  \w   -104.00 -23.00   0.60    0.50    --  -69.71 138.00 -18.00  135
 50  \w    -95.00 -23.00   0.60    0.50    --  -60.16 138.00 -18.00  120
 51  \w    -96.00 -42.60   0.60    0.50    --  -79.50 116.00-134.50   89
 52  \w    -93.00 -67.80   0.60    0.50    --  -76.30 138.00 -18.00   42
 53  \w    -97.00 -61.60   0.60    0.50    --  -78.00 114.00  21.95   59
 54  \w    -97.00 -34.00   0.60    0.50    --  -79.50 115.00  36.18  105
 55  \w    -63.00 -33.60   0.60    0.50    --  -78.00 114.00  11.16   49
 56  \w    -97.00 -64.60   0.60    0.50    --  -78.00 114.00  71.43   54
 57  \w    -97.00 -68.80   0.60    0.50    --  -78.00 114.00  11.16   47
 58  \w    -58.00 -32.80   0.60    0.50    --  -78.00 114.00  71.43   42
 59  \w    -92.00 -66.80   0.60    0.50    --  -79.50 102.00 124.80   42
 60  \w    -92.00 -66.80   0.60    0.50    --  -76.30 133.00 164.00   42
 61  \w   -101.00 -23.00   0.60    0.50    --  -69.71 133.00 164.00  130
 62  \w    -92.00 -20.00   0.60    0.50    --  -60.16 133.00 164.00  120
 63  \w    -92.00 -56.00   0.60    0.50    --  -79.50 102.00 150.51   60
 64  \w    -64.00 -38.80   0.60    0.50    --  -79.50 102.00 124.80   42
 65  \w    -87.00 -49.80   0.60    0.50    --  -79.50 103.00 -27.17   62
;
_diffrn_measurement_device 'four-circle diffractometer'
_diffrn_measurement_device_type 'Rigaku XtaLAB Synergy-R'
_diffrn_measurement_method '\w scans'
_diffrn_orient_matrix_type
;
 CrysAlisPro convention (1999,Acta A55,543-557)
;
_diffrn_orient_matrix_UB_11 -0.1234906000
_diffrn_orient_matrix_UB_12 0.0027455000
_diffrn_orient_matrix_UB_13 0.0377406000
_diffrn_orient_matrix_UB_21 -0.1065017000
_diffrn_orient_matrix_UB_22 0.0002684000
_diffrn_orient_matrix_UB_23 -0.0438415000
_diffrn_orient_matrix_UB_31 -0.0047541000
_diffrn_orient_matrix_UB_32 -0.0762001000
_diffrn_orient_matrix_UB_33 0.0011709000
_diffrn_radiation_monochromator 'multi-layer mirror'
_diffrn_radiation_probe x-ray
_diffrn_radiation_type CuK\a
_diffrn_radiation_wavelength 1.54184
_diffrn_radiation_xray_symbol K-L~2,3~
_diffrn_reflns_av_R_equivalents 0.0237
_diffrn_reflns_av_unetI/netI 0.0111
_diffrn_reflns_Laue_measured_fraction_full 0.994
_diffrn_reflns_Laue_measured_fraction_max 0.992
_diffrn_reflns_limit_h_max 11
_diffrn_reflns_limit_h_min -11
_diffrn_reflns_limit_k_max 17
_diffrn_reflns_limit_k_min -23
_diffrn_reflns_limit_l_max 32
_diffrn_reflns_limit_l_min -32
_diffrn_reflns_number 103650
_diffrn_reflns_point_group_measured_fraction_full 0.995
_diffrn_reflns_point_group_measured_fraction_max 0.993
_diffrn_reflns_theta_full 67.684
_diffrn_reflns_theta_max 70.072
_diffrn_reflns_theta_min 2.746
_diffrn_source 'rotating-anode X-ray tube'
_diffrn_source_type 'PhotonJet-R X-ray Source'
_exptl_absorpt_coefficient_mu 1.180
_exptl_absorpt_correction_T_max 1.000
_exptl_absorpt_correction_T_min 0.749
_exptl_absorpt_correction_type gaussian
_exptl_absorpt_process_details
;
 CrysAlisPro 1.171.42.68a (Rigaku Oxford Diffraction, 2022) Numerical 
 absorption correction based on gaussian integration over a multifaceted 
 crystal model Empirical absorption correction using spherical harmonics, 
 implemented in SCALE3 ABSPACK scaling algorithm.
;
_exptl_crystal_colour yellow
_exptl_crystal_density_diffrn 1.217
_exptl_crystal_description block
_exptl_crystal_F_000 1976
_exptl_crystal_preparation
;
 Crystalls were grown from saturated solution. For data collection the 
 crystal was immersed in a film of perfluoropolyether oil, mounted on a 
 polyimide loop and transferred to stream of cold nitrogen (Oxford Cryostream 
 800).
;
_exptl_crystal_recrystallization_method 'Re-crystallisation from solvent: toluene'
_exptl_crystal_size_max 0.210
_exptl_crystal_size_mid 0.150
_exptl_crystal_size_min 0.040
_refine_diff_density_max 0.311
_refine_diff_density_min -0.314
_refine_diff_density_rms 0.035
_refine_ls_abs_structure_details
;
 Flack x determined using 4075 quotients [(I+)-(I-)]/[(I+)+(I-)] (Parsons, 
 Flack and Wagner, Acta Cryst. B69 (2013) 249-259).
;
_refine_ls_abs_structure_Flack -0.003(2)
_refine_ls_extinction_method none
_refine_ls_goodness_of_fit_ref 1.026
_refine_ls_hydrogen_treatment mixed
_refine_ls_matrix_type full
_refine_ls_number_parameters 670
_refine_ls_number_reflns 9613
_refine_ls_number_restraints 312
_refine_ls_restrained_S_all 1.025
_refine_ls_R_factor_all 0.0297
_refine_ls_R_factor_gt 0.0291
_refine_ls_shift/su_max 0.001
_refine_ls_shift/su_mean 0.000
_refine_ls_structure_factor_coef Fsqd
_refine_ls_weighting_details
;
 w=1/[\s^2^(Fo^2^)+(0.0507P)^2^+1.2434P] where P=(Fo^2^+2Fc^2^)/3
;
_refine_ls_weighting_scheme calc
_refine_ls_wR_factor_gt 0.0801
_refine_ls_wR_factor_ref 0.0805
_reflns_Friedel_coverage 0.796
_reflns_Friedel_fraction_full 0.997
_reflns_Friedel_fraction_max 0.995
_reflns_number_gt 9390
_reflns_number_total 9613
_reflns_threshold_expression 'I > 2\s(I)'
_cod_data_source_file d5sc01996f2.cif
_cod_data_source_block MaDi265_MaJu_a
_cod_depositor_comments 'Adding full bibliography for 1574408--1574414.cif.'
_cod_database_code 1574414
_shelx_shelxl_version_number 2019/2
_shelx_space_group_comment
;
 The symmetry employed for this shelxl refinement is uniquely defined by the 
 following loop, which should always be used as a source of symmetry 
 information in preference to the above space-group names. They are only 
 intended as comments.
;
_shelx_estimated_absorpt_t_min 0.790
_shelx_estimated_absorpt_t_max 0.954

loop_
_space_group_symop_operation_xyz
'x, y, z'
'-x+1/2, -y, z+1/2'
'-x, y+1/2, -z+1/2'
'x+1/2, -y+1/2, -z'

loop_
_atom_site_label
_atom_site_type_symbol
_atom_site_fract_x
_atom_site_fract_y
_atom_site_fract_z
_atom_site_U_iso_or_equiv
_atom_site_adp_type
_atom_site_occupancy
_atom_site_site_symmetry_order
_atom_site_calc_flag
_atom_site_refinement_flags_posn
_atom_site_refinement_flags_adp
_atom_site_refinement_flags_occupancy
_atom_site_disorder_assembly
_atom_site_disorder_group
B1_1 B 0.2255(2) 0.50147(12) 0.69190(9) 0.0223(5) Uani 1 1 d . . . . .
H1_1 H 0.210(3) 0.5518(13) 0.7045(10) 0.034 Uiso 1 1 d . U . . .
H2_1 H 0.290(3) 0.4745(13) 0.7300(10) 0.034 Uiso 1 1 d . U . . .
C2_1 C 0.3487(2) 0.49211(10) 0.65052(8) 0.0223(4) Uani 1 1 d . . . . .
B3_1 B 0.4192(2) 0.47337(11) 0.70393(9) 0.0238(5) Uani 1 1 d . . . . .
S4_1 S 0.48732(5) 0.38360(2) 0.70801(2) 0.02349(11) Uani 1 1 d . . . . .
C5_1 C 0.4696(2) 0.36835(9) 0.64353(8) 0.0223(4) Uani 1 1 d . . . . .
C6_1 C 0.5536(2) 0.33623(9) 0.60956(8) 0.0226(4) Uani 1 1 d . . . . .
C7_1 C 0.5206(2) 0.35847(10) 0.55771(8) 0.0233(4) Uani 1 1 d . . . . .
C8_1 C 0.4176(2) 0.40611(10) 0.55388(8) 0.0237(4) Uani 1 1 d . . . . .
P9_1 P 0.33059(5) 0.41350(2) 0.61456(2) 0.02192(11) Uani 1 1 d . . . . .
C1_2 C 0.0768(2) 0.46248(10) 0.69080(8) 0.0218(4) Uani 1 1 d . . . . .
N2_2 N -0.03093(18) 0.48033(8) 0.66153(7) 0.0233(4) Uani 1 1 d . . . . .
C3_2 C -0.1617(2) 0.44259(11) 0.67250(8) 0.0266(4) Uani 1 1 d . . . . .
H3A_2 H -0.196810 0.419377 0.642216 0.032 Uiso 1 1 calc R U . . .
H3B_2 H -0.237218 0.471877 0.685580 0.032 Uiso 1 1 calc R U . . .
C4_2 C -0.1122(2) 0.39342(11) 0.71254(9) 0.0280(4) Uani 1 1 d . . . . .
H4A_2 H -0.167904 0.398140 0.743832 0.034 Uiso 1 1 calc R U . . .
H4B_2 H -0.119729 0.347232 0.700387 0.034 Uiso 1 1 calc R U . . .
N5_2 N 0.03767(17) 0.41269(9) 0.72045(6) 0.0229(3) Uani 1 1 d . . . . .
C1_3 C -0.0322(2) 0.53483(10) 0.62680(8) 0.0232(4) Uani 1 1 d . . . . .
C2_3 C -0.0208(2) 0.52134(11) 0.57532(8) 0.0254(4) Uani 1 1 d . . . . .
C3_3 C -0.0191(2) 0.57493(11) 0.54257(8) 0.0278(4) Uani 1 1 d . . . . .
H3_3 H -0.009201 0.566965 0.507591 0.033 Uiso 1 1 calc R U . . .
C4_3 C -0.0316(2) 0.63979(11) 0.55941(9) 0.0292(5) Uani 1 1 d . . . . .
C5_3 C -0.0493(2) 0.65079(11) 0.61041(9) 0.0291(5) Uani 1 1 d . . . . .
H5_3 H -0.060072 0.694915 0.622147 0.035 Uiso 1 1 calc R U . . .
C6_3 C -0.0517(2) 0.59896(10) 0.64495(8) 0.0259(4) Uani 1 1 d . . . . .
C7_3 C -0.0157(3) 0.45151(11) 0.55538(9) 0.0306(5) Uani 1 1 d . . . . .
H7A_3 H -0.111798 0.433293 0.554140 0.046 Uiso 1 1 calc R U . . .
H7B_3 H 0.043084 0.424174 0.577523 0.046 Uiso 1 1 calc R U . . .
H7C_3 H 0.025006 0.451669 0.521530 0.046 Uiso 1 1 calc R U . . .
C8_3 C -0.0274(3) 0.69660(12) 0.52239(10) 0.0416(6) Uani 1 1 d . . . . .
H8A_3 H -0.053260 0.737779 0.539553 0.062 Uiso 1 1 calc R U . . .
H8B_3 H -0.094501 0.688092 0.495088 0.062 Uiso 1 1 calc R U . . .
H8C_3 H 0.068412 0.700728 0.508572 0.062 Uiso 1 1 calc R U . . .
C9_3 C -0.0777(3) 0.61290(12) 0.69985(9) 0.0325(5) Uani 1 1 d . . . . .
H9A_3 H -0.162440 0.588983 0.710953 0.049 Uiso 1 1 calc R U . . .
H9B_3 H -0.091837 0.660537 0.704717 0.049 Uiso 1 1 calc R U . . .
H9C_3 H 0.004110 0.598225 0.719545 0.049 Uiso 1 1 calc R U . . .
C1_4 C 0.1138(2) 0.38485(11) 0.76227(8) 0.0257(4) Uani 1 1 d . . . . .
C2_4 C 0.1166(2) 0.42013(12) 0.80738(9) 0.0315(5) Uani 1 1 d . . . . .
C3_4 C 0.1802(3) 0.39022(13) 0.84845(9) 0.0384(5) Uani 1 1 d . . . . .
H3_4 H 0.183646 0.413555 0.879398 0.046 Uiso 1 1 calc R U . . .
C4_4 C 0.2392(3) 0.32698(13) 0.84585(9) 0.0381(6) Uani 1 1 d . . . . .
C5_4 C 0.2349(3) 0.29401(12) 0.80071(9) 0.0330(5) Uani 1 1 d . . . . .
H5_4 H 0.275883 0.251159 0.798414 0.040 Uiso 1 1 calc R U . . .
C6_4 C 0.1719(2) 0.32182(10) 0.75797(8) 0.0279(4) Uani 1 1 d . . . . .
C7_4 C 0.0520(3) 0.48847(13) 0.81204(10) 0.0411(6) Uani 1 1 d . . . . .
H7A_4 H 0.109403 0.520318 0.793164 0.062 Uiso 1 1 calc R U . . .
H7B_4 H 0.049260 0.501442 0.847490 0.062 Uiso 1 1 calc R U . . .
H7C_4 H -0.044464 0.487872 0.798494 0.062 Uiso 1 1 calc R U . . .
C8_4 C 0.3032(3) 0.29570(15) 0.89206(11) 0.0514(7) Uani 1 1 d . . . . .
H8A_4 H 0.316247 0.248159 0.886333 0.077 Uiso 1 1 calc R U . . .
H8B_4 H 0.239903 0.302402 0.920767 0.077 Uiso 1 1 calc R U . . .
H8C_4 H 0.395153 0.316231 0.899083 0.077 Uiso 1 1 calc R U . . .
C9_4 C 0.1700(3) 0.28375(11) 0.70957(9) 0.0334(5) Uani 1 1 d . . . . .
H9A_4 H 0.105202 0.246073 0.712662 0.050 Uiso 1 1 calc R U . . .
H9B_4 H 0.265557 0.267593 0.702116 0.050 Uiso 1 1 calc R U . . .
H9C_4 H 0.137954 0.312735 0.682333 0.050 Uiso 1 1 calc R U . . .
C1_5 C 0.4063(2) 0.54874(10) 0.62013(8) 0.0227(4) Uani 1 1 d . . . . .
C2_5 C 0.3247(2) 0.60443(10) 0.60845(8) 0.0261(4) Uani 1 1 d . . . . .
H2_5 H 0.231186 0.608114 0.621306 0.031 Uiso 1 1 calc R U . . .
C3_5 C 0.3790(3) 0.65441(11) 0.57823(9) 0.0313(5) Uani 1 1 d . . . . .
H3_5 H 0.322302 0.691905 0.570531 0.038 Uiso 1 1 calc R U . . .
C4_5 C 0.5150(3) 0.65004(11) 0.55927(9) 0.0335(5) Uani 1 1 d . . . . .
H4_5 H 0.551372 0.684053 0.538293 0.040 Uiso 1 1 calc R U . . .
C5_5 C 0.5980(3) 0.59533(12) 0.57121(9) 0.0327(5) Uani 1 1 d . . . . .
H5_5 H 0.691837 0.592165 0.558606 0.039 Uiso 1 1 calc R U . . .
C6_5 C 0.5441(2) 0.54545(11) 0.60142(8) 0.0270(4) Uani 1 1 d . . . . .
H6_5 H 0.601888 0.508458 0.609515 0.032 Uiso 1 1 calc R U . . .
C1_6 C 0.5082(2) 0.52481(10) 0.73740(8) 0.0251(4) Uani 1 1 d . . . . .
C2_6 C 0.5020(2) 0.59325(11) 0.73038(8) 0.0289(4) Uani 1 1 d . . . . .
H2_6 H 0.446584 0.610517 0.703648 0.035 Uiso 1 1 calc R U . . .
C3_6 C 0.5748(3) 0.63674(12) 0.76144(9) 0.0329(5) Uani 1 1 d . . . . .
H3_6 H 0.569703 0.683027 0.755372 0.039 Uiso 1 1 calc R U . . .
C4_6 C 0.6547(3) 0.61322(12) 0.80110(8) 0.0343(5) Uani 1 1 d . . . . .
H4_6 H 0.702744 0.643141 0.822717 0.041 Uiso 1 1 calc R U . . .
C5_6 C 0.6639(3) 0.54593(12) 0.80896(9) 0.0362(5) Uani 1 1 d . . . . .
H5_6 H 0.719481 0.529160 0.835842 0.043 Uiso 1 1 calc R U . . .
C6_6 C 0.5915(2) 0.50248(12) 0.77734(9) 0.0316(5) Uani 1 1 d . . . . .
H6_6 H 0.599069 0.456212 0.783153 0.038 Uiso 1 1 calc R U . . .
C1_7 C 0.6648(2) 0.28890(10) 0.62470(7) 0.0235(4) Uani 1 1 d . . . . .
C2_7 C 0.6375(2) 0.24711(11) 0.66573(8) 0.0279(5) Uani 1 1 d . . . . .
H2_7 H 0.547506 0.249056 0.681633 0.033 Uiso 1 1 calc R U . . .
C3_7 C 0.7381(3) 0.20311(12) 0.68367(9) 0.0321(5) Uani 1 1 d . . . . .
H3_7 H 0.716922 0.175616 0.711617 0.039 Uiso 1 1 calc R U . . .
C4_7 C 0.8692(3) 0.19925(11) 0.66092(9) 0.0323(5) Uani 1 1 d . . . . .
H4_7 H 0.938480 0.169085 0.672980 0.039 Uiso 1 1 calc R U . . .
C5_7 C 0.8987(2) 0.24000(11) 0.62016(9) 0.0300(5) Uani 1 1 d . . . . .
H5_7 H 0.988778 0.237548 0.604421 0.036 Uiso 1 1 calc R U . . .
C6_7 C 0.7984(2) 0.28413(10) 0.60217(8) 0.0263(4) Uani 1 1 d . . . . .
H6_7 H 0.820578 0.311473 0.574230 0.032 Uiso 1 1 calc R U . . .
C1_8 C 0.6001(2) 0.33321(11) 0.51326(8) 0.0255(4) Uani 1 1 d . . . . .
C2_8 C 0.6106(3) 0.26593(11) 0.50220(8) 0.0307(5) Uani 1 1 d . . . . .
H2_8 H 0.562271 0.234481 0.522452 0.037 Uiso 1 1 calc R U . . .
C3_8 C 0.6913(3) 0.24469(13) 0.46171(9) 0.0384(6) Uani 1 1 d . . . . .
H3_8 H 0.696719 0.198771 0.454229 0.046 Uiso 1 1 calc R U . . .
C4_8 C 0.7636(3) 0.28941(15) 0.43228(9) 0.0415(6) Uani 1 1 d . . . . .
H4_8 H 0.820058 0.274303 0.405074 0.050 Uiso 1 1 calc R U . . .
C5_8 C 0.7536(3) 0.35663(15) 0.44248(9) 0.0403(6) Uani 1 1 d . . . . .
H5_8 H 0.802822 0.387701 0.422171 0.048 Uiso 1 1 calc R U . . .
C6_8 C 0.6716(3) 0.37830(12) 0.48244(8) 0.0325(5) Uani 1 1 d . . . . .
H6_8 H 0.663786 0.424392 0.488975 0.039 Uiso 1 1 calc R U . . .
C1_9 C 0.3488(2) 0.42980(11) 0.50704(8) 0.0260(4) Uani 1 1 d . . . . .
C2_9 C 0.3074(2) 0.38568(11) 0.46938(8) 0.0299(5) Uani 1 1 d . . . . .
H2_9 H 0.333190 0.340347 0.471957 0.036 Uiso 1 1 calc R U . . .
C3_9 C 0.2294(3) 0.40689(13) 0.42836(9) 0.0355(5) Uani 1 1 d . . . . .
H3_9 H 0.199793 0.375842 0.403709 0.043 Uiso 1 1 calc R U . . .
C4_9 C 0.1944(3) 0.47307(12) 0.42311(9) 0.0368(5) Uani 1 1 d . . . . .
H4_9 H 0.141113 0.487720 0.394962 0.044 Uiso 1 1 calc R U . . .
C5_9 C 0.2383(3) 0.51781(12) 0.45960(9) 0.0339(5) Uani 1 1 d . . . . .
H5_9 H 0.216372 0.563468 0.455969 0.041 Uiso 1 1 calc R U . . .
C6_9 C 0.3136(3) 0.49653(11) 0.50118(8) 0.0304(5) Uani 1 1 d . . . . .
H6_9 H 0.341621 0.527657 0.526007 0.036 Uiso 1 1 calc R U . . .
C1_10 C 0.7503(4) 0.32054(18) 0.85129(15) 0.0541(12) Uani 0.5 1 d G U P A 1
C2_10 C 0.6283(4) 0.3588(2) 0.85841(17) 0.0599(14) Uani 0.5 1 d G U P A 1
H2_10 H 0.547476 0.351705 0.837876 0.072 Uiso 0.5 1 calc R U P A 1
C3_10 C 0.6255(5) 0.4075(2) 0.8958(2) 0.0608(14) Uani 0.5 1 d G U P A 1
H3_10 H 0.542756 0.433500 0.900604 0.073 Uiso 0.5 1 calc R U P A 1
C4_10 C 0.7447(6) 0.4180(2) 0.92603(19) 0.0590(13) Uani 0.5 1 d G U P A 1
H4_10 H 0.742757 0.451061 0.951391 0.071 Uiso 0.5 1 calc R U P A 1
C5_10 C 0.8666(5) 0.3797(3) 0.9189(2) 0.0555(13) Uani 0.5 1 d G U P A 1
H5_10 H 0.947492 0.386834 0.939442 0.067 Uiso 0.5 1 calc R U P A 1
C6_10 C 0.8695(4) 0.3310(2) 0.8815(2) 0.0589(14) Uani 0.5 1 d G U P A 1
H6_10 H 0.952217 0.305041 0.876709 0.071 Uiso 0.5 1 calc R U P A 1
C7_10 C 0.7534(7) 0.2676(3) 0.8107(2) 0.0692(19) Uani 0.5 1 d G U P A 1
H7A_10 H 0.851516 0.259495 0.800490 0.104 Uiso 0.5 1 calc R U P A 1
H7B_10 H 0.698432 0.282680 0.781649 0.104 Uiso 0.5 1 calc R U P A 1
H7C_10 H 0.712094 0.226614 0.823831 0.104 Uiso 0.5 1 calc R U P A 1
C1_101 C 0.7099(4) 0.33383(18) 0.86111(14) 0.0571(13) Uani 0.5 1 d G U P B 2
C2_101 C 0.6270(4) 0.3889(2) 0.87362(17) 0.0553(13) Uani 0.5 1 d G U P B 2
H2_101 H 0.540590 0.396844 0.856386 0.066 Uiso 0.5 1 calc R U P B 2
C3_101 C 0.6714(5) 0.4322(2) 0.91153(18) 0.0557(13) Uani 0.5 1 d G U P B 2
H3_101 H 0.615188 0.469510 0.920019 0.067 Uiso 0.5 1 calc R U P B 2
C4_101 C 0.7988(5) 0.4204(2) 0.93693(17) 0.0554(13) Uani 0.5 1 d G U P B 2
H4_101 H 0.828938 0.449784 0.962654 0.066 Uiso 0.5 1 calc R U P B 2
C5_101 C 0.8817(5) 0.3654(3) 0.9244(2) 0.0571(14) Uani 0.5 1 d G U P B 2
H5_101 H 0.968100 0.357395 0.941648 0.069 Uiso 0.5 1 calc R U P B 2
C6_101 C 0.8372(4) 0.3221(2) 0.8865(2) 0.0562(13) Uani 0.5 1 d G U P B 2
H6_101 H 0.893498 0.284724 0.878016 0.067 Uiso 0.5 1 calc R U P B 2
C7_101 C 0.6617(7) 0.2868(2) 0.81995(19) 0.0665(17) Uani 0.5 1 d G U P B 2
H7A_101 H 0.585269 0.307516 0.800605 0.100 Uiso 0.5 1 calc R U P B 2
H7B_101 H 0.627140 0.245645 0.835080 0.100 Uiso 0.5 1 calc R U P B 2
H7C_101 H 0.741435 0.277006 0.797628 0.100 Uiso 0.5 1 calc R U P B 2

loop_
_atom_site_aniso_label
_atom_site_aniso_U_11
_atom_site_aniso_U_22
_atom_site_aniso_U_33
_atom_site_aniso_U_23
_atom_site_aniso_U_13
_atom_site_aniso_U_12
B1_1 0.0225(11) 0.0214(11) 0.0231(11) -0.0006(9) 0.0004(9) 0.0001(9)
C2_1 0.0236(10) 0.0204(9) 0.0228(10) -0.0024(8) 0.0024(8) 0.0006(8)
B3_1 0.0237(11) 0.0232(11) 0.0244(11) -0.0013(9) 0.0018(9) 0.0018(9)
S4_1 0.0273(2) 0.0232(2) 0.0200(2) -0.00061(18) -0.00031(19) 0.00235(19)
C5_1 0.0255(10) 0.0185(9) 0.0229(10) 0.0001(7) 0.0008(8) -0.0015(7)
C6_1 0.0261(10) 0.0189(9) 0.0227(10) -0.0017(8) 0.0016(8) -0.0029(8)
C7_1 0.0274(10) 0.0203(9) 0.0221(10) -0.0027(8) 0.0010(8) -0.0010(8)
C8_1 0.0296(10) 0.0197(9) 0.0219(10) -0.0021(8) 0.0012(8) -0.0012(8)
P9_1 0.0249(2) 0.0201(2) 0.0207(2) -0.00147(19) 0.0004(2) 0.0007(2)
C1_2 0.0235(10) 0.0202(9) 0.0218(10) -0.0028(8) 0.0019(8) 0.0024(8)
N2_2 0.0215(8) 0.0230(8) 0.0253(9) 0.0043(7) 0.0002(7) -0.0001(7)
C3_2 0.0216(10) 0.0286(10) 0.0295(10) 0.0061(9) 0.0006(9) -0.0033(8)
C4_2 0.0229(10) 0.0298(11) 0.0313(11) 0.0067(9) -0.0007(9) -0.0038(8)
N5_2 0.0219(8) 0.0239(8) 0.0231(8) 0.0036(7) -0.0014(7) -0.0023(7)
C1_3 0.0214(9) 0.0233(10) 0.0248(10) 0.0049(8) 0.0003(8) -0.0016(8)
C2_3 0.0209(9) 0.0294(11) 0.0258(10) 0.0023(8) -0.0017(8) -0.0006(8)
C3_3 0.0261(10) 0.0329(11) 0.0244(10) 0.0036(8) 0.0001(8) -0.0006(9)
C4_3 0.0264(11) 0.0292(11) 0.0320(11) 0.0092(9) 0.0012(9) 0.0003(9)
C5_3 0.0294(11) 0.0235(10) 0.0345(12) 0.0037(9) 0.0015(9) 0.0024(8)
C6_3 0.0223(10) 0.0274(11) 0.0279(11) 0.0035(8) 0.0006(8) 0.0019(8)
C7_3 0.0337(12) 0.0288(11) 0.0292(11) 0.0002(9) -0.0025(10) -0.0026(9)
C8_3 0.0508(15) 0.0359(13) 0.0381(13) 0.0142(11) 0.0052(12) 0.0032(11)
C9_3 0.0374(12) 0.0292(11) 0.0308(12) 0.0016(9) 0.0051(9) 0.0075(9)
C1_4 0.0258(10) 0.0269(10) 0.0245(10) 0.0065(8) -0.0014(8) -0.0026(8)
C2_4 0.0346(12) 0.0333(12) 0.0267(11) 0.0025(9) -0.0004(9) -0.0005(10)
C3_4 0.0489(14) 0.0409(13) 0.0253(11) 0.0030(10) -0.0052(10) -0.0053(12)
C4_4 0.0424(14) 0.0383(14) 0.0338(13) 0.0138(10) -0.0108(11) -0.0094(11)
C5_4 0.0334(12) 0.0267(11) 0.0388(13) 0.0101(10) -0.0063(10) -0.0024(9)
C6_4 0.0280(10) 0.0241(10) 0.0314(11) 0.0053(8) -0.0043(9) -0.0057(9)
C7_4 0.0522(15) 0.0405(13) 0.0305(12) -0.0048(11) 0.0010(11) 0.0083(12)
C8_4 0.0627(19) 0.0481(15) 0.0434(15) 0.0179(13) -0.0212(14) -0.0090(14)
C9_4 0.0388(12) 0.0247(11) 0.0368(12) 0.0018(9) -0.0062(11) -0.0011(9)
C1_5 0.0266(10) 0.0206(9) 0.0210(10) -0.0031(8) -0.0019(8) -0.0005(8)
C2_5 0.0289(10) 0.0224(10) 0.0270(10) -0.0006(8) 0.0007(9) -0.0003(8)
C3_5 0.0389(13) 0.0245(11) 0.0305(11) 0.0028(9) -0.0022(10) -0.0002(9)
C4_5 0.0408(13) 0.0306(11) 0.0291(11) 0.0048(9) 0.0006(10) -0.0097(10)
C5_5 0.0292(11) 0.0387(12) 0.0302(11) 0.0026(10) 0.0018(9) -0.0068(10)
C6_5 0.0266(10) 0.0292(11) 0.0251(10) 0.0000(8) -0.0003(8) -0.0002(8)
C1_6 0.0221(10) 0.0290(11) 0.0242(10) -0.0039(8) 0.0030(8) 0.0000(8)
C2_6 0.0290(11) 0.0311(11) 0.0265(10) -0.0032(9) -0.0001(9) -0.0004(9)
C3_6 0.0364(12) 0.0296(11) 0.0326(12) -0.0073(9) 0.0056(10) -0.0053(9)
C4_6 0.0365(12) 0.0390(12) 0.0273(11) -0.0115(9) -0.0005(9) -0.0074(10)
C5_6 0.0357(12) 0.0435(13) 0.0294(11) -0.0066(10) -0.0060(10) 0.0004(11)
C6_6 0.0335(11) 0.0319(11) 0.0292(11) -0.0052(9) -0.0030(9) 0.0031(10)
C1_7 0.0269(10) 0.0211(9) 0.0225(10) -0.0029(7) -0.0013(8) -0.0009(8)
C2_7 0.0302(11) 0.0256(10) 0.0278(11) 0.0012(8) 0.0037(9) 0.0015(8)
C3_7 0.0371(12) 0.0295(12) 0.0297(12) 0.0032(9) -0.0018(10) 0.0019(10)
C4_7 0.0318(12) 0.0297(12) 0.0354(12) -0.0014(9) -0.0054(10) 0.0061(9)
C5_7 0.0285(11) 0.0323(11) 0.0293(11) -0.0047(9) -0.0008(9) 0.0021(9)
C6_7 0.0286(11) 0.0269(10) 0.0233(10) -0.0029(8) 0.0005(8) -0.0021(8)
C1_8 0.0272(10) 0.0278(11) 0.0216(10) -0.0027(8) 0.0009(9) 0.0042(8)
C2_8 0.0355(12) 0.0302(12) 0.0264(11) -0.0031(9) -0.0034(9) 0.0086(9)
C3_8 0.0430(14) 0.0423(13) 0.0299(12) -0.0118(10) -0.0078(11) 0.0182(11)
C4_8 0.0344(13) 0.0650(18) 0.0252(11) -0.0087(11) 0.0018(10) 0.0160(12)
C5_8 0.0358(13) 0.0585(16) 0.0265(12) 0.0038(11) 0.0050(10) -0.0005(11)
C6_8 0.0344(11) 0.0367(12) 0.0264(11) 0.0000(9) 0.0021(9) 0.0000(10)
C1_9 0.0291(11) 0.0273(11) 0.0217(10) -0.0008(8) 0.0028(9) 0.0024(8)
C2_9 0.0368(12) 0.0269(11) 0.0260(11) -0.0029(9) -0.0010(9) 0.0035(9)
C3_9 0.0419(13) 0.0378(13) 0.0267(11) -0.0048(10) -0.0041(10) 0.0034(10)
C4_9 0.0418(14) 0.0432(13) 0.0254(11) 0.0018(10) -0.0035(10) 0.0115(11)
C5_9 0.0449(13) 0.0297(12) 0.0270(11) 0.0026(9) 0.0025(10) 0.0084(10)
C6_9 0.0393(12) 0.0289(11) 0.0230(11) 0.0002(8) 0.0039(9) 0.0032(10)
C1_10 0.056(2) 0.056(2) 0.051(2) 0.017(2) 0.005(2) -0.005(2)
C2_10 0.059(3) 0.064(3) 0.057(3) 0.016(2) 0.001(2) 0.004(2)
C3_10 0.058(3) 0.067(3) 0.058(3) 0.012(2) 0.005(2) 0.007(2)
C4_10 0.060(3) 0.064(2) 0.053(3) 0.009(2) 0.006(2) 0.002(2)
C5_10 0.054(2) 0.055(3) 0.058(3) 0.011(2) -0.004(2) 0.001(2)
C6_10 0.059(3) 0.052(2) 0.065(3) 0.012(2) 0.001(2) -0.002(2)
C7_10 0.098(5) 0.054(4) 0.055(3) 0.012(3) 0.005(4) -0.013(4)
C1_101 0.059(3) 0.060(2) 0.052(2) 0.019(2) 0.003(2) 0.000(2)
C2_101 0.054(2) 0.061(3) 0.052(3) 0.015(2) 0.004(2) 0.004(2)
C3_101 0.051(3) 0.064(3) 0.053(3) 0.017(2) 0.004(2) 0.008(2)
C4_101 0.054(3) 0.065(2) 0.047(3) 0.014(2) 0.003(2) 0.005(2)
C5_101 0.059(3) 0.056(3) 0.057(3) 0.012(2) 0.001(2) -0.003(2)
C6_101 0.052(2) 0.056(2) 0.061(3) 0.010(2) 0.003(2) 0.005(2)
C7_101 0.088(4) 0.061(4) 0.051(3) 0.019(3) -0.015(3) -0.012(3)

loop_
_atom_type_symbol
_atom_type_description
_atom_type_scat_dispersion_real
_atom_type_scat_dispersion_imag
_atom_type_scat_source
C C 0.0181 0.0091 'International Tables Vol C Tables 4.2.6.8 and 6.1.1.4'
H H 0.0000 0.0000 'International Tables Vol C Tables 4.2.6.8 and 6.1.1.4'
B B 0.0090 0.0039 'International Tables Vol C Tables 4.2.6.8 and 6.1.1.4'
N N 0.0311 0.0180 'International Tables Vol C Tables 4.2.6.8 and 6.1.1.4'
P P 0.2955 0.4335 'International Tables Vol C Tables 4.2.6.8 and 6.1.1.4'
S S 0.3331 0.5567 'International Tables Vol C Tables 4.2.6.8 and 6.1.1.4'

loop_
_exptl_crystal_face_index_h
_exptl_crystal_face_index_k
_exptl_crystal_face_index_l
_exptl_crystal_face_perp_dist
0 -1 -1 0.0730
0 1 1 0.0815
0 -1 1 0.0921
0 1 -1 0.0750
0 0 -1 0.1119
0 0 1 0.1358
0 1 0 0.0927
1 0 0 0.0220
-1 0 0 0.0229
1 1 0 0.0492
-1 1 0 0.0538
1 -1 -1 0.0462
-1 1 1 0.0560
1 1 -1 0.0529
-1 -1 1 0.0603
1 0 -1 0.0468
-1 0 1 0.0588
1 0 1 0.0605
-1 0 -1 0.0514
-1 1 -1 0.0518
1 -1 1 0.0608

loop_
_geom_angle_atom_site_label_1
_geom_angle_atom_site_label_2
_geom_angle_atom_site_label_3
_geom_angle
_geom_angle_site_symmetry_1
_geom_angle_site_symmetry_3
_geom_angle_publ_flag
C1_2 B1_1 C2_1 124.00(18) . . ?
C1_2 B1_1 B3_1 132.96(17) . . ?
C2_1 B1_1 B3_1 53.07(12) . . ?
C1_5 C2_1 B1_1 122.66(17) . . ?
C1_5 C2_1 B3_1 120.21(18) . . ?
B1_1 C2_1 B3_1 73.94(15) . . ?
C1_5 C2_1 P9_1 113.90(14) . . ?
B1_1 C2_1 P9_1 112.64(14) . . ?
B3_1 C2_1 P9_1 106.91(14) . . ?
C1_6 B3_1 C2_1 123.56(18) . . ?
C1_6 B3_1 S4_1 113.73(15) . . ?
C2_1 B3_1 S4_1 114.06(15) . . ?
C1_6 B3_1 B1_1 113.29(16) . . ?
C2_1 B3_1 B1_1 52.99(12) . . ?
S4_1 B3_1 B1_1 126.79(14) . . ?
C5_1 S4_1 B3_1 94.49(10) . . ?
C6_1 C5_1 S4_1 132.57(17) . . ?
C6_1 C5_1 P9_1 112.67(16) . . ?
S4_1 C5_1 P9_1 113.97(11) . . ?
C5_1 C6_1 C1_7 122.64(19) . . ?
C5_1 C6_1 C7_1 110.49(18) . . ?
C1_7 C6_1 C7_1 126.81(18) . . ?
C8_1 C7_1 C6_1 115.47(18) . . ?
C8_1 C7_1 C1_8 122.51(19) . . ?
C6_1 C7_1 C1_8 121.93(18) . . ?
C7_1 C8_1 C1_9 126.76(18) . . ?
C7_1 C8_1 P9_1 108.16(15) . . ?
C1_9 C8_1 P9_1 121.46(15) . . ?
C5_1 P9_1 C8_1 90.57(10) . . ?
C5_1 P9_1 C2_1 98.43(9) . . ?
C8_1 P9_1 C2_1 119.04(9) . . ?
N5_2 C1_2 N2_2 109.86(18) . . ?
N5_2 C1_2 B1_1 126.95(18) . . ?
N2_2 C1_2 B1_1 122.99(18) . . ?
C1_2 N2_2 C1_3 126.17(18) . . ?
C1_2 N2_2 C3_2 112.49(16) . . ?
C1_3 N2_2 C3_2 120.96(17) . . ?
N2_2 C3_2 C4_2 102.54(17) . . ?
N5_2 C4_2 C3_2 102.71(16) . . ?
C1_2 N5_2 C1_4 127.97(18) . . ?
C1_2 N5_2 C4_2 112.28(17) . . ?
C1_4 N5_2 C4_2 118.94(16) . . ?
C6_3 C1_3 C2_3 121.98(19) . . ?
C6_3 C1_3 N2_2 119.28(18) . . ?
C2_3 C1_3 N2_2 118.66(19) . . ?
C3_3 C2_3 C1_3 117.6(2) . . ?
C3_3 C2_3 C7_3 120.48(19) . . ?
C1_3 C2_3 C7_3 121.91(19) . . ?
C4_3 C3_3 C2_3 122.1(2) . . ?
C5_3 C4_3 C3_3 118.5(2) . . ?
C5_3 C4_3 C8_3 121.3(2) . . ?
C3_3 C4_3 C8_3 120.2(2) . . ?
C4_3 C5_3 C6_3 121.9(2) . . ?
C5_3 C6_3 C1_3 117.8(2) . . ?
C5_3 C6_3 C9_3 120.1(2) . . ?
C1_3 C6_3 C9_3 122.04(19) . . ?
C6_4 C1_4 C2_4 122.0(2) . . ?
C6_4 C1_4 N5_2 119.38(19) . . ?
C2_4 C1_4 N5_2 118.4(2) . . ?
C3_4 C2_4 C1_4 117.7(2) . . ?
C3_4 C2_4 C7_4 120.5(2) . . ?
C1_4 C2_4 C7_4 121.8(2) . . ?
C2_4 C3_4 C4_4 122.2(2) . . ?
C5_4 C4_4 C3_4 118.4(2) . . ?
C5_4 C4_4 C8_4 121.4(2) . . ?
C3_4 C4_4 C8_4 120.2(2) . . ?
C4_4 C5_4 C6_4 121.9(2) . . ?
C1_4 C6_4 C5_4 117.9(2) . . ?
C1_4 C6_4 C9_4 122.3(2) . . ?
C5_4 C6_4 C9_4 119.8(2) . . ?
C6_5 C1_5 C2_5 118.2(2) . . ?
C6_5 C1_5 C2_1 119.59(19) . . ?
C2_5 C1_5 C2_1 122.16(19) . . ?
C3_5 C2_5 C1_5 120.6(2) . . ?
C4_5 C3_5 C2_5 120.5(2) . . ?
C3_5 C4_5 C5_5 119.4(2) . . ?
C6_5 C5_5 C4_5 120.2(2) . . ?
C5_5 C6_5 C1_5 121.0(2) . . ?
C2_6 C1_6 C6_6 116.4(2) . . ?
C2_6 C1_6 B3_1 122.97(19) . . ?
C6_6 C1_6 B3_1 120.54(19) . . ?
C3_6 C2_6 C1_6 121.7(2) . . ?
C4_6 C3_6 C2_6 120.5(2) . . ?
C5_6 C4_6 C3_6 119.3(2) . . ?
C4_6 C5_6 C6_6 119.8(2) . . ?
C5_6 C6_6 C1_6 122.2(2) . . ?
C6_7 C1_7 C2_7 117.2(2) . . ?
C6_7 C1_7 C6_1 124.63(19) . . ?
C2_7 C1_7 C6_1 118.11(19) . . ?
C3_7 C2_7 C1_7 121.8(2) . . ?
C4_7 C3_7 C2_7 120.0(2) . . ?
C3_7 C4_7 C5_7 119.3(2) . . ?
C6_7 C5_7 C4_7 120.9(2) . . ?
C5_7 C6_7 C1_7 120.8(2) . . ?
C2_8 C1_8 C6_8 118.4(2) . . ?
C2_8 C1_8 C7_1 122.5(2) . . ?
C6_8 C1_8 C7_1 119.04(19) . . ?
C3_8 C2_8 C1_8 120.3(2) . . ?
C4_8 C3_8 C2_8 120.8(2) . . ?
C3_8 C4_8 C5_8 119.8(2) . . ?
C6_8 C5_8 C4_8 119.8(2) . . ?
C5_8 C6_8 C1_8 120.9(2) . . ?
C6_9 C1_9 C2_9 117.9(2) . . ?
C6_9 C1_9 C8_1 120.58(19) . . ?
C2_9 C1_9 C8_1 121.29(19) . . ?
C3_9 C2_9 C1_9 121.2(2) . . ?
C4_9 C3_9 C2_9 120.4(2) . . ?
C3_9 C4_9 C5_9 119.1(2) . . ?
C6_9 C5_9 C4_9 120.7(2) . . ?
C5_9 C6_9 C1_9 120.7(2) . . ?
C6_10 C1_10 C2_10 120.0 . . ?
C6_10 C1_10 C7_10 120.0 . . ?
C2_10 C1_10 C7_10 120.0 . . ?
C3_10 C2_10 C1_10 120.0 . . ?
C2_10 C3_10 C4_10 120.0 . . ?
C5_10 C4_10 C3_10 120.0 . . ?
C6_10 C5_10 C4_10 120.0 . . ?
C5_10 C6_10 C1_10 120.0 . . ?
C2_101 C1_101 C6_101 120.0 . . ?
C2_101 C1_101 C7_101 120.0 . . ?
C6_101 C1_101 C7_101 120.0 . . ?
C3_101 C2_101 C1_101 120.0 . . ?
C2_101 C3_101 C4_101 120.0 . . ?
C5_101 C4_101 C3_101 120.0 . . ?
C4_101 C5_101 C6_101 120.0 . . ?
C5_101 C6_101 C1_101 120.0 . . ?

loop_
_geom_bond_atom_site_label_1
_geom_bond_atom_site_label_2
_geom_bond_distance
_geom_bond_site_symmetry_2
_geom_bond_publ_flag
B1_1 C1_2 1.610(3) . ?
B1_1 C2_1 1.613(3) . ?
B1_1 B3_1 1.942(3) . ?
C2_1 C1_5 1.503(3) . ?
C2_1 B3_1 1.615(3) . ?
C2_1 P9_1 1.862(2) . ?
B3_1 C1_6 1.606(3) . ?
B3_1 S4_1 1.927(2) . ?
S4_1 C5_1 1.752(2) . ?
C5_1 C6_1 1.367(3) . ?
C5_1 P9_1 1.775(2) . ?
C6_1 C1_7 1.476(3) . ?
C6_1 C7_1 1.485(3) . ?
C7_1 C8_1 1.372(3) . ?
C7_1 C1_8 1.491(3) . ?
C8_1 C1_9 1.486(3) . ?
C8_1 P9_1 1.819(2) . ?
C1_2 N5_2 1.331(3) . ?
C1_2 N2_2 1.332(3) . ?
N2_2 C1_3 1.438(3) . ?
N2_2 C3_2 1.480(3) . ?
C3_2 C4_2 1.530(3) . ?
C4_2 N5_2 1.483(3) . ?
N5_2 C1_4 1.440(3) . ?
C1_3 C6_3 1.395(3) . ?
C1_3 C2_3 1.402(3) . ?
C2_3 C3_3 1.390(3) . ?
C2_3 C7_3 1.508(3) . ?
C3_3 C4_3 1.390(3) . ?
C4_3 C5_3 1.386(3) . ?
C4_3 C8_3 1.513(3) . ?
C5_3 C6_3 1.394(3) . ?
C6_3 C9_3 1.509(3) . ?
C1_4 C6_4 1.391(3) . ?
C1_4 C2_4 1.397(3) . ?
C2_4 C3_4 1.386(3) . ?
C2_4 C7_4 1.514(3) . ?
C3_4 C4_4 1.395(4) . ?
C4_4 C5_4 1.375(4) . ?
C4_4 C8_4 1.510(3) . ?
C5_4 C6_4 1.402(3) . ?
C6_4 C9_4 1.501(3) . ?
C1_5 C6_5 1.395(3) . ?
C1_5 C2_5 1.399(3) . ?
C2_5 C3_5 1.389(3) . ?
C3_5 C4_5 1.382(4) . ?
C4_5 C5_5 1.392(4) . ?
C5_5 C6_5 1.386(3) . ?
C1_6 C2_6 1.396(3) . ?
C1_6 C6_6 1.398(3) . ?
C2_6 C3_6 1.389(3) . ?
C3_6 C4_6 1.382(4) . ?
C4_6 C5_6 1.378(4) . ?
C5_6 C6_6 1.395(3) . ?
C1_7 C6_7 1.401(3) . ?
C1_7 C2_7 1.405(3) . ?
C2_7 C3_7 1.386(3) . ?
C3_7 C4_7 1.380(3) . ?
C4_7 C5_7 1.390(3) . ?
C5_7 C6_7 1.386(3) . ?
C1_8 C2_8 1.394(3) . ?
C1_8 C6_8 1.400(3) . ?
C2_8 C3_8 1.388(3) . ?
C3_8 C4_8 1.377(4) . ?
C4_8 C5_8 1.388(4) . ?
C5_8 C6_8 1.387(3) . ?
C1_9 C6_9 1.397(3) . ?
C1_9 C2_9 1.397(3) . ?
C2_9 C3_9 1.385(3) . ?
C3_9 C4_9 1.384(3) . ?
C4_9 C5_9 1.390(3) . ?
C5_9 C6_9 1.384(3) . ?
C1_10 C6_10 1.4000 . ?
C1_10 C2_10 1.4000 . ?
C1_10 C7_10 1.5200 . ?
C2_10 C3_10 1.3999 . ?
C3_10 C4_10 1.4000 . ?
C4_10 C5_10 1.4000 . ?
C5_10 C6_10 1.4000 . ?
C1_101 C2_101 1.4000 . ?
C1_101 C6_101 1.4000 . ?
C1_101 C7_101 1.5200 . ?
C2_101 C3_101 1.4000 . ?
C3_101 C4_101 1.4000 . ?
C4_101 C5_101 1.4000 . ?
C5_101 C6_101 1.4000 . ?

loop_
_geom_torsion_atom_site_label_1
_geom_torsion_atom_site_label_2
_geom_torsion_atom_site_label_3
_geom_torsion_atom_site_label_4
_geom_torsion
_geom_torsion_site_symmetry_1
_geom_torsion_site_symmetry_2
_geom_torsion_site_symmetry_3
_geom_torsion_site_symmetry_4
_geom_torsion_publ_flag
C1_2 B1_1 C2_1 C1_5 122.6(2) . . . . ?
B3_1 B1_1 C2_1 C1_5 -115.9(2) . . . . ?
C1_2 B1_1 C2_1 B3_1 -121.4(2) . . . . ?
C1_2 B1_1 C2_1 P9_1 -19.4(3) . . . . ?
B3_1 B1_1 C2_1 P9_1 102.00(16) . . . . ?
C1_5 C2_1 B3_1 C1_6 23.4(3) . . . . ?
B1_1 C2_1 B3_1 C1_6 -95.4(2) . . . . ?
P9_1 C2_1 B3_1 C1_6 155.25(17) . . . . ?
C1_5 C2_1 B3_1 S4_1 -122.18(17) . . . . ?
B1_1 C2_1 B3_1 S4_1 118.99(16) . . . . ?
P9_1 C2_1 B3_1 S4_1 9.65(18) . . . . ?
C1_5 C2_1 B3_1 B1_1 118.8(2) . . . . ?
P9_1 C2_1 B3_1 B1_1 -109.34(15) . . . . ?
B3_1 S4_1 C5_1 C6_1 138.5(2) . . . . ?
B3_1 S4_1 C5_1 P9_1 -30.28(13) . . . . ?
S4_1 C5_1 C6_1 C1_7 19.0(3) . . . . ?
P9_1 C5_1 C6_1 C1_7 -172.13(15) . . . . ?
S4_1 C5_1 C6_1 C7_1 -158.32(17) . . . . ?
P9_1 C5_1 C6_1 C7_1 10.6(2) . . . . ?
C5_1 C6_1 C7_1 C8_1 1.0(3) . . . . ?
C1_7 C6_1 C7_1 C8_1 -176.10(19) . . . . ?
C5_1 C6_1 C7_1 C1_8 177.82(19) . . . . ?
C1_7 C6_1 C7_1 C1_8 0.7(3) . . . . ?
C6_1 C7_1 C8_1 C1_9 -170.1(2) . . . . ?
C1_8 C7_1 C8_1 C1_9 13.1(3) . . . . ?
C6_1 C7_1 C8_1 P9_1 -11.5(2) . . . . ?
C1_8 C7_1 C8_1 P9_1 171.69(17) . . . . ?
C6_1 C5_1 P9_1 C8_1 -14.62(16) . . . . ?
S4_1 C5_1 P9_1 C8_1 156.47(12) . . . . ?
C6_1 C5_1 P9_1 C2_1 -134.11(15) . . . . ?
S4_1 C5_1 P9_1 C2_1 36.98(13) . . . . ?
C7_1 C8_1 P9_1 C5_1 14.43(16) . . . . ?
C1_9 C8_1 P9_1 C5_1 174.34(18) . . . . ?
C7_1 C8_1 P9_1 C2_1 114.41(15) . . . . ?
C1_9 C8_1 P9_1 C2_1 -85.68(19) . . . . ?
C1_5 C2_1 P9_1 C5_1 109.23(16) . . . . ?
B1_1 C2_1 P9_1 C5_1 -105.26(16) . . . . ?
B3_1 C2_1 P9_1 C5_1 -26.00(15) . . . . ?
C1_5 C2_1 P9_1 C8_1 13.85(19) . . . . ?
B1_1 C2_1 P9_1 C8_1 159.36(14) . . . . ?
B3_1 C2_1 P9_1 C8_1 -121.38(14) . . . . ?
C2_1 B1_1 C1_2 N5_2 105.8(3) . . . . ?
B3_1 B1_1 C1_2 N5_2 37.1(3) . . . . ?
C2_1 B1_1 C1_2 N2_2 -79.9(3) . . . . ?
B3_1 B1_1 C1_2 N2_2 -148.7(2) . . . . ?
N5_2 C1_2 N2_2 C1_3 175.92(19) . . . . ?
B1_1 C1_2 N2_2 C1_3 0.8(3) . . . . ?
N5_2 C1_2 N2_2 C3_2 3.1(2) . . . . ?
B1_1 C1_2 N2_2 C3_2 -172.03(18) . . . . ?
C1_2 N2_2 C3_2 C4_2 -3.7(2) . . . . ?
C1_3 N2_2 C3_2 C4_2 -177.01(18) . . . . ?
N2_2 C3_2 C4_2 N5_2 2.8(2) . . . . ?
N2_2 C1_2 N5_2 C1_4 -170.4(2) . . . . ?
B1_1 C1_2 N5_2 C1_4 4.5(3) . . . . ?
N2_2 C1_2 N5_2 C4_2 -1.0(2) . . . . ?
B1_1 C1_2 N5_2 C4_2 173.90(19) . . . . ?
C3_2 C4_2 N5_2 C1_2 -1.4(2) . . . . ?
C3_2 C4_2 N5_2 C1_4 169.13(18) . . . . ?
C1_2 N2_2 C1_3 C6_3 -78.6(3) . . . . ?
C3_2 N2_2 C1_3 C6_3 93.7(2) . . . . ?
C1_2 N2_2 C1_3 C2_3 104.6(2) . . . . ?
C3_2 N2_2 C1_3 C2_3 -83.1(3) . . . . ?
C6_3 C1_3 C2_3 C3_3 4.6(3) . . . . ?
N2_2 C1_3 C2_3 C3_3 -178.62(19) . . . . ?
C6_3 C1_3 C2_3 C7_3 -173.2(2) . . . . ?
N2_2 C1_3 C2_3 C7_3 3.5(3) . . . . ?
C1_3 C2_3 C3_3 C4_3 -1.5(3) . . . . ?
C7_3 C2_3 C3_3 C4_3 176.4(2) . . . . ?
C2_3 C3_3 C4_3 C5_3 -1.5(3) . . . . ?
C2_3 C3_3 C4_3 C8_3 179.2(2) . . . . ?
C3_3 C4_3 C5_3 C6_3 1.5(3) . . . . ?
C8_3 C4_3 C5_3 C6_3 -179.2(2) . . . . ?
C4_3 C5_3 C6_3 C1_3 1.5(3) . . . . ?
C4_3 C5_3 C6_3 C9_3 -177.3(2) . . . . ?
C2_3 C1_3 C6_3 C5_3 -4.7(3) . . . . ?
N2_2 C1_3 C6_3 C5_3 178.64(19) . . . . ?
C2_3 C1_3 C6_3 C9_3 174.1(2) . . . . ?
N2_2 C1_3 C6_3 C9_3 -2.6(3) . . . . ?
C1_2 N5_2 C1_4 C6_4 -109.7(3) . . . . ?
C4_2 N5_2 C1_4 C6_4 81.5(3) . . . . ?
C1_2 N5_2 C1_4 C2_4 75.5(3) . . . . ?
C4_2 N5_2 C1_4 C2_4 -93.3(2) . . . . ?
C6_4 C1_4 C2_4 C3_4 0.1(3) . . . . ?
N5_2 C1_4 C2_4 C3_4 174.7(2) . . . . ?
C6_4 C1_4 C2_4 C7_4 -179.4(2) . . . . ?
N5_2 C1_4 C2_4 C7_4 -4.7(3) . . . . ?
C1_4 C2_4 C3_4 C4_4 -0.4(4) . . . . ?
C7_4 C2_4 C3_4 C4_4 179.1(2) . . . . ?
C2_4 C3_4 C4_4 C5_4 0.7(4) . . . . ?
C2_4 C3_4 C4_4 C8_4 -178.1(3) . . . . ?
C3_4 C4_4 C5_4 C6_4 -0.8(4) . . . . ?
C8_4 C4_4 C5_4 C6_4 178.1(2) . . . . ?
C2_4 C1_4 C6_4 C5_4 -0.1(3) . . . . ?
N5_2 C1_4 C6_4 C5_4 -174.75(19) . . . . ?
C2_4 C1_4 C6_4 C9_4 -179.7(2) . . . . ?
N5_2 C1_4 C6_4 C9_4 5.7(3) . . . . ?
C4_4 C5_4 C6_4 C1_4 0.5(4) . . . . ?
C4_4 C5_4 C6_4 C9_4 -180.0(2) . . . . ?
B1_1 C2_1 C1_5 C6_5 153.6(2) . . . . ?
B3_1 C2_1 C1_5 C6_5 64.0(3) . . . . ?
P9_1 C2_1 C1_5 C6_5 -64.8(2) . . . . ?
B1_1 C2_1 C1_5 C2_5 -28.4(3) . . . . ?
B3_1 C2_1 C1_5 C2_5 -118.0(2) . . . . ?
P9_1 C2_1 C1_5 C2_5 113.23(19) . . . . ?
C6_5 C1_5 C2_5 C3_5 1.2(3) . . . . ?
C2_1 C1_5 C2_5 C3_5 -176.9(2) . . . . ?
C1_5 C2_5 C3_5 C4_5 -0.2(3) . . . . ?
C2_5 C3_5 C4_5 C5_5 -0.8(3) . . . . ?
C3_5 C4_5 C5_5 C6_5 0.6(3) . . . . ?
C4_5 C5_5 C6_5 C1_5 0.4(3) . . . . ?
C2_5 C1_5 C6_5 C5_5 -1.3(3) . . . . ?
C2_1 C1_5 C6_5 C5_5 176.8(2) . . . . ?
C2_1 B3_1 C1_6 C2_6 17.2(3) . . . . ?
S4_1 B3_1 C1_6 C2_6 162.89(17) . . . . ?
B1_1 B3_1 C1_6 C2_6 -42.7(3) . . . . ?
C2_1 B3_1 C1_6 C6_6 -166.1(2) . . . . ?
S4_1 B3_1 C1_6 C6_6 -20.4(3) . . . . ?
B1_1 B3_1 C1_6 C6_6 134.0(2) . . . . ?
C6_6 C1_6 C2_6 C3_6 0.0(3) . . . . ?
B3_1 C1_6 C2_6 C3_6 176.8(2) . . . . ?
C1_6 C2_6 C3_6 C4_6 -1.0(4) . . . . ?
C2_6 C3_6 C4_6 C5_6 1.4(4) . . . . ?
C3_6 C4_6 C5_6 C6_6 -0.8(4) . . . . ?
C4_6 C5_6 C6_6 C1_6 -0.2(4) . . . . ?
C2_6 C1_6 C6_6 C5_6 0.6(3) . . . . ?
B3_1 C1_6 C6_6 C5_6 -176.3(2) . . . . ?
C5_1 C6_1 C1_7 C6_7 -140.2(2) . . . . ?
C7_1 C6_1 C1_7 C6_7 36.6(3) . . . . ?
C5_1 C6_1 C1_7 C2_7 37.4(3) . . . . ?
C7_1 C6_1 C1_7 C2_7 -145.8(2) . . . . ?
C6_7 C1_7 C2_7 C3_7 0.4(3) . . . . ?
C6_1 C1_7 C2_7 C3_7 -177.4(2) . . . . ?
C1_7 C2_7 C3_7 C4_7 -0.4(4) . . . . ?
C2_7 C3_7 C4_7 C5_7 0.2(3) . . . . ?
C3_7 C4_7 C5_7 C6_7 -0.1(3) . . . . ?
C4_7 C5_7 C6_7 C1_7 0.1(3) . . . . ?
C2_7 C1_7 C6_7 C5_7 -0.3(3) . . . . ?
C6_1 C1_7 C6_7 C5_7 177.3(2) . . . . ?
C8_1 C7_1 C1_8 C2_8 -127.2(2) . . . . ?
C6_1 C7_1 C1_8 C2_8 56.3(3) . . . . ?
C8_1 C7_1 C1_8 C6_8 55.4(3) . . . . ?
C6_1 C7_1 C1_8 C6_8 -121.2(2) . . . . ?
C6_8 C1_8 C2_8 C3_8 0.5(3) . . . . ?
C7_1 C1_8 C2_8 C3_8 -177.0(2) . . . . ?
C1_8 C2_8 C3_8 C4_8 0.8(4) . . . . ?
C2_8 C3_8 C4_8 C5_8 -1.3(4) . . . . ?
C3_8 C4_8 C5_8 C6_8 0.4(4) . . . . ?
C4_8 C5_8 C6_8 C1_8 1.0(4) . . . . ?
C2_8 C1_8 C6_8 C5_8 -1.4(3) . . . . ?
C7_1 C1_8 C6_8 C5_8 176.1(2) . . . . ?
C7_1 C8_1 C1_9 C6_9 -142.8(2) . . . . ?
P9_1 C8_1 C1_9 C6_9 61.3(3) . . . . ?
C7_1 C8_1 C1_9 C2_9 42.3(3) . . . . ?
P9_1 C8_1 C1_9 C2_9 -113.7(2) . . . . ?
C6_9 C1_9 C2_9 C3_9 -2.3(3) . . . . ?
C8_1 C1_9 C2_9 C3_9 172.8(2) . . . . ?
C1_9 C2_9 C3_9 C4_9 2.0(4) . . . . ?
C2_9 C3_9 C4_9 C5_9 -0.2(4) . . . . ?
C3_9 C4_9 C5_9 C6_9 -1.3(4) . . . . ?
C4_9 C5_9 C6_9 C1_9 0.9(4) . . . . ?
C2_9 C1_9 C6_9 C5_9 0.9(3) . . . . ?
C8_1 C1_9 C6_9 C5_9 -174.2(2) . . . . ?
C6_10 C1_10 C2_10 C3_10 0.0 . . . . ?
C7_10 C1_10 C2_10 C3_10 180.0 . . . . ?
C1_10 C2_10 C3_10 C4_10 0.0 . . . . ?
C2_10 C3_10 C4_10 C5_10 0.0 . . . . ?
C3_10 C4_10 C5_10 C6_10 0.0 . . . . ?
C4_10 C5_10 C6_10 C1_10 0.0 . . . . ?
C2_10 C1_10 C6_10 C5_10 0.0 . . . . ?
C7_10 C1_10 C6_10 C5_10 180.0 . . . . ?
C6_101 C1_101 C2_101 C3_101 0.0 . . . . ?
C7_101 C1_101 C2_101 C3_101 180.0 . . . . ?
C1_101 C2_101 C3_101 C4_101 0.0 . . . . ?
C2_101 C3_101 C4_101 C5_101 0.0 . . . . ?
C3_101 C4_101 C5_101 C6_101 0.0 . . . . ?
C4_101 C5_101 C6_101 C1_101 0.0 . . . . ?
C2_101 C1_101 C6_101 C5_101 0.0 . . . . ?
C7_101 C1_101 C6_101 C5_101 180.0 . . . . ?
